data_1572215
loop_
_publ_author_name
'Zhu, Mengliang'
'Zhang, Hang'
'Yao, Yuhang'
'Wen, Mingpu'
'Ran, Guangliu'
'Yu, Yi'
'Zhang, Ruijing'
'Liang, Xing-Jie'
'Zhang, Jing'
'Zhang, Wenkai'
'Zhang, Jun-Long'

_publ_section_title
;
 More is different: progressive &#x3b2;-thiolation induced-porphyrin
 aggregation switches singlet oxygen photosensitization.
;
_journal_issue 34
_journal_name_full 'Chemical science'
_journal_page_first 13841
_journal_page_last 13852
_journal_paper_doi 10.1039/d4sc03642e
_journal_volume 15
_journal_year 2024
_chemical_formula_sum 'C42 H6 F20 N4 O3 S'
_chemical_formula_weight 1026.57
_space_group_crystal_system monoclinic
_space_group_IT_number 14
_space_group_name_Hall '-P 2ybc'
_space_group_name_H-M_alt 'P 1 21/c 1'
_atom_sites_solution_hydrogens geom
_atom_sites_solution_primary dual
_audit_creation_method SHELXL-2014/7
_audit_update_record
;
2023-05-09 deposited with the CCDC.	2024-07-31 downloaded from the CCDC.
;
_cell_angle_alpha 90
_cell_angle_beta 102.609(3)
_cell_angle_gamma 90
_cell_formula_units_Z 2
_cell_length_a 12.5483(3)
_cell_length_b 11.9429(3)
_cell_length_c 15.1906(5)
_cell_measurement_reflns_used 18993
_cell_measurement_temperature 179.99(10)
_cell_measurement_theta_max 29.8710
_cell_measurement_theta_min 2.9660
_cell_volume 2221.61(11)
_computing_structure_refinement 'SHELXL-2014/7 (Sheldrick, 2014)'
_diffrn_ambient_environment N~2~
_diffrn_ambient_temperature 179.99(10)
_diffrn_detector 'CCD plate'
_diffrn_measured_fraction_theta_full 0.999
_diffrn_measured_fraction_theta_max 0.999
_diffrn_measurement_device 'four-circle diffractometer'
_diffrn_measurement_device_type 'XtaLAB AFC12 (RINC): Kappa single'
_diffrn_radiation_monochromator graphite
_diffrn_radiation_probe x-ray
_diffrn_radiation_type 'Mo K\a'
_diffrn_radiation_wavelength 0.71073
_diffrn_reflns_av_R_equivalents 0.0470
_diffrn_reflns_av_unetI/netI 0.0187
_diffrn_reflns_Laue_measured_fraction_full 0.999
_diffrn_reflns_Laue_measured_fraction_max 0.999
_diffrn_reflns_limit_h_max 14
_diffrn_reflns_limit_h_min -14
_diffrn_reflns_limit_k_max 14
_diffrn_reflns_limit_k_min -14
_diffrn_reflns_limit_l_max 18
_diffrn_reflns_limit_l_min -18
_diffrn_reflns_number 52166
_diffrn_reflns_point_group_measured_fraction_full 0.999
_diffrn_reflns_point_group_measured_fraction_max 0.999
_diffrn_reflns_theta_full 25.027
_diffrn_reflns_theta_max 25.027
_diffrn_reflns_theta_min 2.562
_diffrn_source 'fine-focus sealed X-ray tube'
_diffrn_source_type 'Enhance (Mo) X-ray Source'
_exptl_absorpt_coefficient_mu 0.200
_exptl_absorpt_correction_T_max 1.00000
_exptl_absorpt_correction_T_min 0.68426
_exptl_absorpt_correction_type multi-scan
_exptl_absorpt_process_details
;
CrysAlisPro 1.171.39.29a (Rigaku Oxford Diffraction, 2015)
Empirical absorption correction using spherical harmonics,
 implemented in SCALE3 ABSPACK scaling algorithm.
;
_exptl_crystal_colour blue
_exptl_crystal_density_diffrn 1.535
_exptl_crystal_description block
_exptl_crystal_F_000 1012
_exptl_crystal_size_max 0.29
_exptl_crystal_size_mid 0.25
_exptl_crystal_size_min 0.18
_refine_diff_density_max 0.492
_refine_diff_density_min -0.793
_refine_diff_density_rms 0.081
_refine_ls_extinction_method none
_refine_ls_goodness_of_fit_ref 1.063
_refine_ls_hydrogen_treatment constr
_refine_ls_matrix_type full
_refine_ls_number_parameters 331
_refine_ls_number_reflns 3910
_refine_ls_number_restraints 19
_refine_ls_restrained_S_all 1.070
_refine_ls_R_factor_all 0.1016
_refine_ls_R_factor_gt 0.0960
_refine_ls_shift/su_max 0.001
_refine_ls_shift/su_mean 0.000
_refine_ls_structure_factor_coef Fsqd
_refine_ls_weighting_details 'w=1/[\s^2^(Fo^2^)+(0.0781P)^2^+7.9183P] where P=(Fo^2^+2Fc^2^)/3'
_refine_ls_weighting_scheme calc
_refine_ls_wR_factor_gt 0.2356
_refine_ls_wR_factor_ref 0.2393
_reflns_Friedel_coverage 0.000
_reflns_number_gt 3539
_reflns_number_total 3910
_reflns_threshold_expression 'I > 2\s(I)'
_cod_data_source_file d4sc03642e2.cif
_cod_data_source_block 3_sq
_cod_depositor_comments 'Adding full bibliography for 1572215--1572218.cif.'
_cod_original_sg_symbol_H-M 'P 21/c'
_cod_database_code 1572215
_shelx_shelxl_version_number 2014/7
_shelx_space_group_comment
;
The symmetry employed for this shelxl refinement is uniquely defined
by the following loop, which should always be used as a source of
symmetry information in preference to the above space-group names.
They are only intended as comments.
;

loop_
_space_group_symop_operation_xyz
'x, y, z'
'-x, y+1/2, -z+1/2'
'-x, -y, -z'
'x, -y-1/2, z-1/2'

loop_
_atom_site_label
_atom_site_type_symbol
_atom_site_fract_x
_atom_site_fract_y
_atom_site_fract_z
_atom_site_U_iso_or_equiv
_atom_site_adp_type
_atom_site_occupancy
_atom_site_site_symmetry_order
_atom_site_calc_flag
_atom_site_refinement_flags_posn
_atom_site_refinement_flags_adp
_atom_site_refinement_flags_occupancy
_atom_site_disorder_assembly
_atom_site_disorder_group
F1 F 0.1494(2) 0.4570(3) 0.1865(2) 0.0656(8) Uani 1 1 d . . . . .
F2 F 0.1614(3) 0.5104(3) 0.0163(2) 0.0735(9) Uani 1 1 d . . . . .
F3 F 0.0457(3) 0.6845(3) -0.0688(2) 0.0776(10) Uani 1 1 d . . . . .
F4 F -0.0772(3) 0.8128(3) 0.0197(3) 0.0897(12) Uani 1 1 d . . . . .
F5 F -0.0859(3) 0.7631(3) 0.1918(3) 0.0780(10) Uani 1 1 d . . . . .
F6 F 0.4487(3) 0.4759(3) 0.5812(4) 0.1054(16) Uani 1 1 d . . . . .
F7 F 0.6542(3) 0.5510(4) 0.6466(5) 0.156(3) Uani 1 1 d . . . . .
F8 F 0.6866(3) 0.7584(4) 0.7182(4) 0.1265(19) Uani 1 1 d . . . . .
F9 F 0.5145(3) 0.8937(4) 0.7177(5) 0.142(2) Uani 1 1 d . . . . .
F10 F 0.3108(3) 0.8209(4) 0.6482(5) 0.155(3) Uani 1 1 d . . . . .
N1 N 0.1040(3) 0.5112(3) 0.6273(3) 0.0473(9) Uani 1 1 d . . . . .
H1 H 0.0618 0.5060 0.5746 0.057 Uiso 1 1 calc R U . . .
N2 N 0.1155(3) 0.5689(3) 0.4459(3) 0.0446(9) Uani 1 1 d . . . . .
C1 C 0.0784(4) 0.4761(4) 0.7065(3) 0.0486(11) Uani 1 1 d . . . . .
C2 C 0.1699(4) 0.5024(5) 0.7781(4) 0.0564(13) Uani 1 1 d . . . . .
H2 H 0.1750 0.4892 0.8392 0.068 Uiso 1 1 calc R U . . .
C3 C 0.2469(4) 0.5497(5) 0.7409(4) 0.0594(13) Uani 1 1 d . . . . .
H3 H 0.3149 0.5742 0.7725 0.071 Uiso 1 1 calc R U . . .
C4 C 0.2079(4) 0.5563(4) 0.6454(3) 0.0485(11) Uani 1 1 d . . . . .
C5 C 0.2600(3) 0.6018(4) 0.5817(3) 0.0483(11) Uani 1 1 d . . . . .
C6 C 0.2142(3) 0.6085(4) 0.4887(3) 0.0454(11) Uani 1 1 d D . . . .
S1 S 0.3670(4) 0.7273(4) 0.4222(3) 0.1073(14) Uani 0.5 1 d . . P A 1
O1 O 0.2507(5) 0.7024(5) 0.2841(4) 0.0416(14) Uani 0.5 1 d D . P A 2
C7 C 0.270(2) 0.650(2) 0.4468(14) 0.046(3) Uani 0.5 1 d D . P A 1
O2 O 0.2698(14) 0.6662(15) 0.4216(8) 0.046(3) Uani 0.5 1 d D U P A 2
C8 C 0.190(2) 0.656(4) 0.3294(15) 0.047(2) Uani 0.5 1 d D . P A 2
O3 O 0.2040(15) 0.655(3) 0.3496(9) 0.047(2) Uani 0.5 1 d D U P A 1
C9 C 0.1067(3) 0.5958(4) 0.3589(3) 0.0433(10) Uani 1 1 d D . . . .
C10 C 0.0194(4) 0.5749(4) 0.2855(3) 0.0478(11) Uani 1 1 d . . . . .
C11 C 0.0297(4) 0.6076(4) 0.1938(3) 0.0455(10) Uani 1 1 d . . . . .
C12 C 0.0932(4) 0.5460(4) 0.1464(3) 0.0497(11) Uani 1 1 d . . . . .
C13 C 0.0995(4) 0.5727(4) 0.0601(3) 0.0528(12) Uani 1 1 d . . . . .
C14 C 0.0428(5) 0.6617(4) 0.0177(3) 0.0570(13) Uani 1 1 d . . . . .
C15 C -0.0205(5) 0.7251(4) 0.0613(4) 0.0607(14) Uani 1 1 d . . . . .
C16 C -0.0249(4) 0.6988(4) 0.1489(4) 0.0563(13) Uani 1 1 d . . . . .
C17 C 0.3741(4) 0.6447(4) 0.6158(3) 0.0507(12) Uani 1 1 d . . . . .
C18 C 0.4632(4) 0.5792(5) 0.6157(4) 0.0647(15) Uani 1 1 d . . . . .
C19 C 0.5682(4) 0.6164(6) 0.6500(6) 0.086(2) Uani 1 1 d . . . . .
C20 C 0.5855(4) 0.7215(6) 0.6849(5) 0.0803(19) Uani 1 1 d . . . . .
C21 C 0.4977(5) 0.7906(5) 0.6843(6) 0.085(2) Uani 1 1 d . . . . .
C22 C 0.3938(4) 0.7520(5) 0.6498(5) 0.0725(18) Uani 1 1 d . . . . .

loop_
_atom_site_aniso_label
_atom_site_aniso_U_11
_atom_site_aniso_U_22
_atom_site_aniso_U_33
_atom_site_aniso_U_23
_atom_site_aniso_U_13
_atom_site_aniso_U_12
F1 0.0619(18) 0.074(2) 0.0606(18) 0.0009(15) 0.0138(14) 0.0225(16)
F2 0.079(2) 0.081(2) 0.067(2) -0.0182(17) 0.0301(17) -0.0007(18)
F3 0.101(3) 0.069(2) 0.063(2) 0.0075(16) 0.0199(18) -0.0222(19)
F4 0.099(3) 0.057(2) 0.115(3) 0.036(2) 0.027(2) 0.0066(19)
F5 0.083(2) 0.0540(18) 0.111(3) 0.0057(18) 0.050(2) 0.0143(17)
F6 0.055(2) 0.068(2) 0.185(5) -0.042(3) 0.008(2) 0.0040(17)
F7 0.041(2) 0.111(4) 0.296(8) -0.070(4) -0.010(3) 0.018(2)
F8 0.0420(19) 0.115(3) 0.207(5) -0.033(4) -0.007(2) -0.022(2)
F9 0.069(2) 0.081(3) 0.267(7) -0.072(4) 0.016(3) -0.024(2)
F10 0.046(2) 0.074(3) 0.333(8) -0.068(4) 0.014(3) -0.0002(19)
N1 0.0358(19) 0.052(2) 0.054(2) -0.0071(18) 0.0080(16) -0.0071(17)
N2 0.0348(18) 0.043(2) 0.058(2) -0.0103(17) 0.0145(16) -0.0070(16)
C1 0.044(2) 0.047(3) 0.056(3) -0.006(2) 0.014(2) -0.005(2)
C2 0.049(3) 0.064(3) 0.054(3) 0.000(2) 0.008(2) -0.008(2)
C3 0.039(2) 0.064(3) 0.069(3) 0.002(3) -0.002(2) -0.014(2)
C4 0.034(2) 0.046(3) 0.064(3) -0.002(2) 0.008(2) -0.0092(19)
C5 0.031(2) 0.044(2) 0.068(3) -0.004(2) 0.008(2) -0.0034(19)
C6 0.028(2) 0.045(2) 0.063(3) -0.007(2) 0.0105(19) -0.0037(18)
S1 0.089(3) 0.110(3) 0.126(3) 0.019(3) 0.030(2) -0.025(2)
O1 0.051(3) 0.037(3) 0.035(3) 0.004(2) 0.007(3) -0.022(3)
C7 0.040(2) 0.048(5) 0.055(7) 0.002(5) 0.019(5) -0.008(3)
O2 0.040(2) 0.048(5) 0.055(7) 0.002(5) 0.019(5) -0.008(3)
C8 0.046(5) 0.049(2) 0.050(6) -0.008(6) 0.016(5) -0.008(4)
O3 0.046(5) 0.049(2) 0.050(6) -0.008(6) 0.016(5) -0.008(4)
C9 0.040(2) 0.038(2) 0.055(3) -0.006(2) 0.018(2) -0.0048(18)
C10 0.042(2) 0.042(2) 0.063(3) -0.010(2) 0.019(2) -0.0049(19)
C11 0.039(2) 0.045(2) 0.053(3) -0.004(2) 0.0100(19) -0.0079(19)
C12 0.043(2) 0.049(3) 0.055(3) -0.005(2) 0.007(2) -0.002(2)
C13 0.050(3) 0.056(3) 0.053(3) -0.017(2) 0.013(2) -0.011(2)
C14 0.068(3) 0.049(3) 0.054(3) 0.001(2) 0.015(2) -0.022(3)
C15 0.061(3) 0.042(3) 0.078(4) 0.012(3) 0.013(3) -0.009(2)
C16 0.051(3) 0.042(3) 0.081(4) -0.004(2) 0.025(3) -0.004(2)
C17 0.033(2) 0.053(3) 0.065(3) 0.005(2) 0.005(2) -0.008(2)
C18 0.043(3) 0.053(3) 0.095(4) -0.012(3) 0.007(3) -0.004(2)
C19 0.033(3) 0.076(4) 0.140(6) -0.015(4) -0.002(3) 0.008(3)
C20 0.034(3) 0.082(4) 0.117(5) -0.009(4) -0.002(3) -0.012(3)
C21 0.059(4) 0.059(4) 0.131(6) -0.017(4) 0.007(4) -0.016(3)
C22 0.035(3) 0.052(3) 0.126(5) -0.014(3) 0.007(3) -0.003(2)

loop_
_atom_type_symbol
_atom_type_description
_atom_type_scat_dispersion_real
_atom_type_scat_dispersion_imag
_atom_type_scat_source
C C 0.0033 0.0016 'International Tables Vol C Tables 4.2.6.8 and 6.1.1.4'
H H 0.0000 0.0000 'International Tables Vol C Tables 4.2.6.8 and 6.1.1.4'
N N 0.0061 0.0033 'International Tables Vol C Tables 4.2.6.8 and 6.1.1.4'
O O 0.0106 0.0060 'International Tables Vol C Tables 4.2.6.8 and 6.1.1.4'
F F 0.0171 0.0103 'International Tables Vol C Tables 4.2.6.8 and 6.1.1.4'
S S 0.1246 0.1234 'International Tables Vol C Tables 4.2.6.8 and 6.1.1.4'

loop_
_geom_angle_atom_site_label_1
_geom_angle_atom_site_label_2
_geom_angle_atom_site_label_3
_geom_angle
_geom_angle_site_symmetry_1
_geom_angle_site_symmetry_3
_geom_angle_publ_flag
C1 N1 C4 109.6(4) . . ?
C1 N1 H1 125.2 . . ?
C4 N1 H1 125.2 . . ?
C9 N2 C6 105.0(4) . . ?
N1 C1 C10 125.8(4) . 3_566 ?
N1 C1 C2 107.1(4) . . ?
C10 C1 C2 127.0(5) 3_566 . ?
C3 C2 C1 107.7(5) . . ?
C3 C2 H2 126.2 . . ?
C1 C2 H2 126.2 . . ?
C2 C3 C4 109.3(4) . . ?
C2 C3 H3 125.3 . . ?
C4 C3 H3 125.3 . . ?
N1 C4 C5 125.5(4) . . ?
N1 C4 C3 106.3(4) . . ?
C5 C4 C3 128.3(4) . . ?
C4 C5 C6 124.8(4) . . ?
C4 C5 C17 116.8(4) . . ?
C6 C5 C17 118.4(4) . . ?
C7 C6 N2 119.3(11) . . ?
C7 C6 C5 114.4(12) . . ?
N2 C6 C5 126.4(4) . . ?
N2 C6 O2 110.1(7) . . ?
C5 C6 O2 123.6(7) . . ?
C6 C7 O3 106.1(18) . . ?
C6 C7 S1 160(2) . . ?
O3 C7 S1 91.9(12) . . ?
C6 O2 C8 105.7(12) . . ?
O1 C8 O2 96.4(14) . . ?
O1 C8 C9 166(2) . . ?
O2 C8 C9 97.5(13) . . ?
C9 O3 C7 100.5(13) . . ?
N2 C9 O3 108.9(6) . . ?
N2 C9 C10 128.4(4) . . ?
O3 C9 C10 122.6(6) . . ?
N2 C9 C8 121.7(10) . . ?
C10 C9 C8 109.9(10) . . ?
C1 C10 C9 123.7(4) 3_566 . ?
C1 C10 C11 117.1(4) 3_566 . ?
C9 C10 C11 119.2(4) . . ?
C16 C11 C12 116.0(5) . . ?
C16 C11 C10 122.4(4) . . ?
C12 C11 C10 121.6(4) . . ?
F1 C12 C13 118.9(4) . . ?
F1 C12 C11 119.0(4) . . ?
C13 C12 C11 122.1(5) . . ?
F2 C13 C14 119.7(5) . . ?
F2 C13 C12 120.3(5) . . ?
C14 C13 C12 120.1(5) . . ?
F3 C14 C13 119.7(5) . . ?
F3 C14 C15 120.1(5) . . ?
C13 C14 C15 120.2(5) . . ?
F4 C15 C14 120.5(5) . . ?
F4 C15 C16 120.1(5) . . ?
C14 C15 C16 119.3(5) . . ?
F5 C16 C11 118.8(5) . . ?
F5 C16 C15 118.9(5) . . ?
C11 C16 C15 122.3(5) . . ?
C18 C17 C22 116.8(4) . . ?
C18 C17 C5 121.6(5) . . ?
C22 C17 C5 121.6(4) . . ?
F6 C18 C17 119.2(5) . . ?
F6 C18 C19 118.7(5) . . ?
C17 C18 C19 122.1(5) . . ?
F7 C19 C20 119.4(5) . . ?
F7 C19 C18 120.6(6) . . ?
C20 C19 C18 120.1(5) . . ?
F8 C20 C19 120.7(6) . . ?
F8 C20 C21 119.9(6) . . ?
C19 C20 C21 119.4(5) . . ?
F9 C21 C22 121.0(6) . . ?
F9 C21 C20 119.5(6) . . ?
C22 C21 C20 119.5(6) . . ?
F10 C22 C21 118.4(5) . . ?
F10 C22 C17 119.5(5) . . ?
C21 C22 C17 122.1(5) . . ?

loop_
_geom_bond_atom_site_label_1
_geom_bond_atom_site_label_2
_geom_bond_distance
_geom_bond_site_symmetry_2
_geom_bond_publ_flag
F1 C12 1.345(6) . ?
F2 C13 1.351(6) . ?
F3 C14 1.351(6) . ?
F4 C15 1.344(6) . ?
F5 C16 1.348(6) . ?
F6 C18 1.338(6) . ?
F7 C19 1.341(7) . ?
F8 C20 1.334(6) . ?
F9 C21 1.331(7) . ?
F10 C22 1.324(6) . ?
N1 C1 1.377(6) . ?
N1 C4 1.381(6) . ?
N1 H1 0.8600 . ?
N2 C9 1.341(6) . ?
N2 C6 1.352(6) . ?
C1 C10 1.399(6) 3_566 ?
C1 C2 1.434(7) . ?
C2 C3 1.345(7) . ?
C2 H2 0.9300 . ?
C3 C4 1.429(7) . ?
C3 H3 0.9300 . ?
C4 C5 1.391(7) . ?
C5 C6 1.407(7) . ?
C5 C17 1.503(6) . ?
C6 C7 1.16(2) . ?
C6 O2 1.520(11) . ?
S1 C7 1.63(2) . ?
O1 C8 1.263(17) . ?
C7 O3 1.529(13) . ?
O2 C8 1.538(15) . ?
C8 C9 1.418(19) . ?
O3 C9 1.442(13) . ?
C9 C10 1.405(7) . ?
C10 C1 1.399(6) 3_566 ?
C10 C11 1.479(7) . ?
C11 C16 1.384(7) . ?
C11 C12 1.395(7) . ?
C12 C13 1.368(7) . ?
C13 C14 1.361(8) . ?
C14 C15 1.368(8) . ?
C15 C16 1.381(8) . ?
C17 C18 1.364(7) . ?
C17 C22 1.384(8) . ?
C18 C19 1.380(8) . ?
C19 C20 1.362(9) . ?
C20 C21 1.376(9) . ?
C21 C22 1.374(8) . ?

loop_
_geom_torsion_atom_site_label_1
_geom_torsion_atom_site_label_2
_geom_torsion_atom_site_label_3
_geom_torsion_atom_site_label_4
_geom_torsion
_geom_torsion_site_symmetry_1
_geom_torsion_site_symmetry_2
_geom_torsion_site_symmetry_3
_geom_torsion_site_symmetry_4
_geom_torsion_publ_flag
C4 N1 C1 C10 -179.3(5) . . . 3_566 ?
C4 N1 C1 C2 1.2(5) . . . . ?
N1 C1 C2 C3 -1.1(6) . . . . ?
C10 C1 C2 C3 179.5(5) 3_566 . . . ?
C1 C2 C3 C4 0.5(6) . . . . ?
C1 N1 C4 C5 -179.0(5) . . . . ?
C1 N1 C4 C3 -0.9(5) . . . . ?
C2 C3 C4 N1 0.2(6) . . . . ?
C2 C3 C4 C5 178.2(5) . . . . ?
N1 C4 C5 C6 -0.1(8) . . . . ?
C3 C4 C5 C6 -177.7(5) . . . . ?
N1 C4 C5 C17 -179.0(4) . . . . ?
C3 C4 C5 C17 3.3(8) . . . . ?
C9 N2 C6 C7 -3.1(19) . . . . ?
C9 N2 C6 C5 179.1(5) . . . . ?
C9 N2 C6 O2 0.9(9) . . . . ?
C4 C5 C6 C7 179.5(18) . . . . ?
C17 C5 C6 C7 -1.6(19) . . . . ?
C4 C5 C6 N2 -2.6(8) . . . . ?
C17 C5 C6 N2 176.3(4) . . . . ?
C4 C5 C6 O2 175.4(10) . . . . ?
C17 C5 C6 O2 -5.7(11) . . . . ?
N2 C6 C7 O3 5(3) . . . . ?
C5 C6 C7 O3 -177.0(17) . . . . ?
N2 C6 C7 S1 158(6) . . . . ?
C5 C6 C7 S1 -24(8) . . . . ?
N2 C6 O2 C8 0(2) . . . . ?
C5 C6 O2 C8 -179(2) . . . . ?
C6 O2 C8 O1 -177(2) . . . . ?
C6 O2 C8 C9 0(3) . . . . ?
C6 C7 O3 C9 -4(3) . . . . ?
S1 C7 O3 C9 -175.6(19) . . . . ?
C6 N2 C9 O3 -0.4(15) . . . . ?
C6 N2 C9 C10 -179.5(5) . . . . ?
C6 N2 C9 C8 -1(3) . . . . ?
C7 O3 C9 N2 3(2) . . . . ?
C7 O3 C9 C10 -178.2(15) . . . . ?
O1 C8 C9 N2 169(17) . . . . ?
O2 C8 C9 N2 1(4) . . . . ?
O1 C8 C9 C10 -12(19) . . . . ?
O2 C8 C9 C10 179.5(17) . . . . ?
N2 C9 C10 C1 2.9(8) . . . 3_566 ?
O3 C9 C10 C1 -176.0(16) . . . 3_566 ?
C8 C9 C10 C1 -176(2) . . . 3_566 ?
N2 C9 C10 C11 -177.1(4) . . . . ?
O3 C9 C10 C11 4.0(17) . . . . ?
C8 C9 C10 C11 4(2) . . . . ?
C1 C10 C11 C16 73.8(6) 3_566 . . . ?
C9 C10 C11 C16 -106.2(5) . . . . ?
C1 C10 C11 C12 -104.4(5) 3_566 . . . ?
C9 C10 C11 C12 75.6(6) . . . . ?
C16 C11 C12 F1 179.4(4) . . . . ?
C10 C11 C12 F1 -2.4(7) . . . . ?
C16 C11 C12 C13 -1.2(7) . . . . ?
C10 C11 C12 C13 177.1(4) . . . . ?
F1 C12 C13 F2 -0.1(7) . . . . ?
C11 C12 C13 F2 -179.6(4) . . . . ?
F1 C12 C13 C14 179.4(4) . . . . ?
C11 C12 C13 C14 0.0(7) . . . . ?
F2 C13 C14 F3 2.4(7) . . . . ?
C12 C13 C14 F3 -177.2(4) . . . . ?
F2 C13 C14 C15 179.8(4) . . . . ?
C12 C13 C14 C15 0.2(7) . . . . ?
F3 C14 C15 F4 -2.3(8) . . . . ?
C13 C14 C15 F4 -179.6(5) . . . . ?
F3 C14 C15 C16 178.2(5) . . . . ?
C13 C14 C15 C16 0.9(8) . . . . ?
C12 C11 C16 F5 -178.7(4) . . . . ?
C10 C11 C16 F5 3.0(7) . . . . ?
C12 C11 C16 C15 2.3(7) . . . . ?
C10 C11 C16 C15 -175.9(5) . . . . ?
F4 C15 C16 F5 -0.7(8) . . . . ?
C14 C15 C16 F5 178.8(5) . . . . ?
F4 C15 C16 C11 178.3(5) . . . . ?
C14 C15 C16 C11 -2.2(8) . . . . ?
C4 C5 C17 C18 93.8(6) . . . . ?
C6 C5 C17 C18 -85.2(7) . . . . ?
C4 C5 C17 C22 -85.3(7) . . . . ?
C6 C5 C17 C22 95.7(7) . . . . ?
C22 C17 C18 F6 -178.1(6) . . . . ?
C5 C17 C18 F6 2.8(9) . . . . ?
C22 C17 C18 C19 1.6(10) . . . . ?
C5 C17 C18 C19 -177.5(6) . . . . ?
F6 C18 C19 F7 1.6(12) . . . . ?
C17 C18 C19 F7 -178.2(7) . . . . ?
F6 C18 C19 C20 179.5(7) . . . . ?
C17 C18 C19 C20 -0.2(12) . . . . ?
F7 C19 C20 F8 -2.0(13) . . . . ?
C18 C19 C20 F8 180.0(7) . . . . ?
F7 C19 C20 C21 176.8(8) . . . . ?
C18 C19 C20 C21 -1.1(13) . . . . ?
F8 C20 C21 F9 -0.5(13) . . . . ?
C19 C20 C21 F9 -179.4(8) . . . . ?
F8 C20 C21 C22 179.9(7) . . . . ?
C19 C20 C21 C22 1.1(13) . . . . ?
F9 C21 C22 F10 1.9(13) . . . . ?
C20 C21 C22 F10 -178.6(8) . . . . ?
F9 C21 C22 C17 -179.1(7) . . . . ?
C20 C21 C22 C17 0.4(12) . . . . ?
C18 C17 C22 F10 177.2(7) . . . . ?
C5 C17 C22 F10 -3.6(10) . . . . ?
C18 C17 C22 C21 -1.7(10) . . . . ?
C5 C17 C22 C21 177.4(7) . . . . ?
